data_4076498
loop_
_publ_author_name
'Tonks, Ian A.'
'Tofan, Daniel'
'Weintrob, Edward C.'
'Agapie, Theodor'
'Bercaw, John E.'

_publ_section_title
;
 Zirconium and Titanium Propylene Polymerization Precatalysts Supported by
 a FluxionalC2-Symmetric Bis(anilide)pyridine Ligand
;
_journal_issue 5
_journal_name_full Organometallics
_journal_page_first 1965
_journal_paper_doi 10.1021/om201262h
_journal_volume 31
_journal_year 2012
_chemical_formula_moiety 'C59 H67 N3 Zr, C5 H12'
_chemical_formula_sum 'C64 H79 N3 Zr'
_chemical_formula_weight 981.52
_chemical_name_systematic
;

 ?

;
_space_group_IT_number 2
_symmetry_cell_setting triclinic
_symmetry_space_group_name_Hall '-P 1'
_symmetry_space_group_name_H-M 'P -1'
_atom_sites_solution_hydrogens geom
_atom_sites_solution_primary direct
_atom_sites_solution_secondary difmap
_audit_creation_method SHELXL-97
_cell_angle_alpha 96.952(2)
_cell_angle_beta 90.511(2)
_cell_angle_gamma 98.726(2)
_cell_formula_units_Z 2
_cell_length_a 10.5191(4)
_cell_length_b 12.8102(5)
_cell_length_c 20.6372(8)
_cell_measurement_reflns_used 9856
_cell_measurement_temperature 100(2)
_cell_measurement_theta_max 27.29
_cell_measurement_theta_min 2.17
_cell_volume 2727.45(18)
_computing_cell_refinement 'Bruker SAINT-Plus v7.66A'
_computing_data_collection 'Bruker APEX2 v2009.7-0'
_computing_data_reduction 'Bruker SAINT-Plus v7.66A'
_computing_molecular_graphics 'Bruker XP v5.1'
_computing_publication_material 'Bruker XCIF 2008'
_computing_structure_refinement 'SHELXL-97 (Sheldrick, 2008)'
_computing_structure_solution 'SHELXS-97 (Sheldrick, 2008)'
_diffrn_ambient_temperature 100(2)
_diffrn_measured_fraction_theta_full 0.990
_diffrn_measured_fraction_theta_max 0.990
_diffrn_measurement_device_type 'Bruker KAPPA APEX II'
_diffrn_measurement_method '\w scans; 17 settings'
_diffrn_radiation_monochromator graphite
_diffrn_radiation_source 'fine-focus sealed tube'
_diffrn_radiation_type MoK\a
_diffrn_radiation_wavelength 0.71073
_diffrn_reflns_av_R_equivalents 0.0489
_diffrn_reflns_av_sigmaI/netI 0.0389
_diffrn_reflns_limit_h_max 13
_diffrn_reflns_limit_h_min -13
_diffrn_reflns_limit_k_max 16
_diffrn_reflns_limit_k_min -16
_diffrn_reflns_limit_l_max 26
_diffrn_reflns_limit_l_min -26
_diffrn_reflns_number 93111
_diffrn_reflns_theta_full 27.45
_diffrn_reflns_theta_max 27.45
_diffrn_reflns_theta_min 1.79
_exptl_absorpt_coefficient_mu 0.243
_exptl_absorpt_correction_T_max 0.9738
_exptl_absorpt_correction_T_min 0.9553
_exptl_absorpt_correction_type none
_exptl_crystal_colour Yellow
_exptl_crystal_density_diffrn 1.195
_exptl_crystal_density_method 'not measured'
_exptl_crystal_description Block
_exptl_crystal_F_000 1048
_exptl_crystal_size_max 0.19
_exptl_crystal_size_mid 0.18
_exptl_crystal_size_min 0.11
_refine_diff_density_max 0.633
_refine_diff_density_min -0.734
_refine_diff_density_rms 0.057
_refine_ls_extinction_method none
_refine_ls_goodness_of_fit_ref 1.925
_refine_ls_hydrogen_treatment Riding
_refine_ls_matrix_type 'Full matrix'
_refine_ls_number_parameters 658
_refine_ls_number_reflns 12342
_refine_ls_number_restraints 0
_refine_ls_restrained_S_all 1.925
_refine_ls_R_factor_all 0.0466
_refine_ls_R_factor_gt 0.0352
_refine_ls_shift/su_max 0.001
_refine_ls_shift/su_mean 0.000
_refine_ls_structure_factor_coef Fsqd
_refine_ls_weighting_details w=1/s^2^(Fo^2^)
_refine_ls_weighting_scheme sigma
_refine_ls_wR_factor_gt 0.0492
_refine_ls_wR_factor_ref 0.0499
_reflns_number_gt 10227
_reflns_number_total 12342
_reflns_threshold_expression >2sigma(I)
_cod_data_source_file om201262h_si_002.cif
_cod_data_source_block complex7
_cod_depositor_comments
;
The following automatic conversions were performed:

'_symmetry_cell_setting' value 'Triclinic' changed to 'triclinic'
according to /home/saulius/struct/CIF-dictionaries/cif_core.dic
dictionary named 'cif_core.dic' version 2.4.1 from
2010-06-29.

'_refine_ls_weighting_scheme' value 'Sigma' changed to
'sigma' according to
/home/saulius/struct/CIF-dictionaries/cif_core.dic dictionary named
'cif_core.dic' version 2.4.1 from 2010-06-29.

Automatic conversion script
Id: cif_fix_values 1715 2011-07-08 13:25:40Z adriana 

The following automatic conversions were performed:

'_atom_sites_solution_primary' value 'Direct methods' was changed to
'direct'.

'_atom_sites_solution_secondary' value 'Difference Fourier map' was
changed to 'difmap'.

'_atom_sites_solution_hydrogens' value 'Geometric positions' was
changed to 'geom'.

Automatic conversion script
Id: cif_fix_values 6452 2018-10-05 10:23:21Z andrius 
;
_cod_original_sg_symbol_H-M P-1
_cod_database_code 4076498

loop_
_symmetry_equiv_pos_as_xyz
'x, y, z'
'-x, -y, -z'

loop_
_atom_site_label
_atom_site_type_symbol
_atom_site_fract_x
_atom_site_fract_y
_atom_site_fract_z
_atom_site_U_iso_or_equiv
_atom_site_adp_type
_atom_site_occupancy
_atom_site_symmetry_multiplicity
_atom_site_calc_flag
_atom_site_refinement_flags
_atom_site_disorder_assembly
_atom_site_disorder_group
Zr1 Zr 0.238229(17) 0.250587(13) 0.827024(9) 0.01422(4) Uani 1 1 d . . .
N1 N 0.27312(12) 0.40263(9) 0.87823(6) 0.0141(3) Uani 1 1 d . . .
N2 N 0.02050(13) 0.26831(9) 0.85076(6) 0.0134(3) Uani 1 1 d . . .
N3 N 0.16418(12) 0.24184(9) 0.73494(6) 0.0149(3) Uani 1 1 d . . .
C1 C 0.23319(16) 0.39381(12) 0.94359(8) 0.0141(4) Uani 1 1 d . . .
C2 C 0.32322(16) 0.41254(12) 0.99544(8) 0.0177(4) Uani 1 1 d . . .
H2 H 0.4109 0.4363 0.9871 0.021 Uiso 1 1 calc R . .
C3 C 0.28873(17) 0.39762(12) 1.05828(8) 0.0208(4) Uani 1 1 d . . .
H3 H 0.3517 0.4113 1.0928 0.025 Uiso 1 1 calc R . .
C4 C 0.16054(17) 0.36235(12) 1.07068(8) 0.0225(4) Uani 1 1 d . . .
H4 H 0.1357 0.3512 1.1138 0.027 Uiso 1 1 calc R . .
C5 C 0.07008(17) 0.34369(12) 1.02061(8) 0.0198(4) Uani 1 1 d . . .
H5 H -0.0172 0.3200 1.0297 0.024 Uiso 1 1 calc R . .
C6 C 0.10338(16) 0.35883(12) 0.95605(8) 0.0138(4) Uani 1 1 d . . .
C7 C -0.00033(16) 0.33404(12) 0.90483(8) 0.0143(4) Uani 1 1 d . . .
C8 C -0.11606(16) 0.37170(12) 0.91350(8) 0.0188(4) Uani 1 1 d . . .
H8 H -0.1288 0.4188 0.9513 0.023 Uiso 1 1 calc R . .
C9 C -0.21274(16) 0.34002(13) 0.86660(9) 0.0224(4) Uani 1 1 d . . .
H9 H -0.2922 0.3666 0.8713 0.027 Uiso 1 1 calc R . .
C10 C -0.19379(16) 0.26950(12) 0.81267(8) 0.0198(4) Uani 1 1 d . . .
H10 H -0.2607 0.2457 0.7807 0.024 Uiso 1 1 calc R . .
C11 C -0.07598(16) 0.23377(12) 0.80579(8) 0.0148(4) Uani 1 1 d . . .
C12 C -0.05449(16) 0.15211(12) 0.75135(8) 0.0158(4) Uani 1 1 d . . .
C13 C -0.15438(17) 0.06800(12) 0.73260(8) 0.0216(4) Uani 1 1 d . . .
H13 H -0.2350 0.0672 0.7530 0.026 Uiso 1 1 calc R . .
C14 C -0.13759(18) -0.01347(13) 0.68512(9) 0.0272(5) Uani 1 1 d . . .
H14 H -0.2070 -0.0691 0.6724 0.033 Uiso 1 1 calc R . .
C15 C -0.02010(19) -0.01463(13) 0.65583(9) 0.0292(5) Uani 1 1 d . . .
H15 H -0.0078 -0.0721 0.6241 0.035 Uiso 1 1 calc R . .
C16 C 0.07990(18) 0.06860(12) 0.67298(8) 0.0238(4) Uani 1 1 d . . .
H16 H 0.1606 0.0675 0.6528 0.029 Uiso 1 1 calc R . .
C17 C 0.06330(16) 0.15322(12) 0.71913(8) 0.0164(4) Uani 1 1 d . . .
C18 C 0.34612(15) 0.50033(12) 0.86519(8) 0.0135(4) Uani 1 1 d . . .
C19 C 0.34407(15) 0.59624(12) 0.90466(8) 0.0139(4) Uani 1 1 d . . .
H19 H 0.2941 0.5969 0.9428 0.017 Uiso 1 1 calc R . .
C20 C 0.41364(15) 0.69127(12) 0.88949(8) 0.0136(4) Uani 1 1 d . A .
C21 C 0.48706(15) 0.68776(12) 0.83337(8) 0.0154(4) Uani 1 1 d . . .
H21 H 0.5355 0.7519 0.8227 0.018 Uiso 1 1 calc R . .
C22 C 0.49159(15) 0.59391(12) 0.79278(8) 0.0141(4) Uani 1 1 d . . .
C23 C 0.41891(15) 0.50076(12) 0.80922(8) 0.0151(4) Uani 1 1 d . . .
H23 H 0.4192 0.4360 0.7815 0.018 Uiso 1 1 calc R . .
C24 C 0.40605(17) 0.79574(12) 0.93269(8) 0.0174(4) Uani 1 1 d . . .
C25 C 0.2960(3) 0.8430(2) 0.90678(16) 0.0334(9) Uani 0.642(3) 1 d P A 1
H25A H 0.2162 0.7925 0.9072 0.050 Uiso 0.642(3) 1 calc PR A 1
H25B H 0.3130 0.8579 0.8619 0.050 Uiso 0.642(3) 1 calc PR A 1
H25C H 0.2873 0.9093 0.9343 0.050 Uiso 0.642(3) 1 calc PR A 1
C26 C 0.3836(4) 0.7788(2) 1.00430(14) 0.0330(10) Uani 0.642(3) 1 d P A 1
H26A H 0.4518 0.7432 1.0201 0.050 Uiso 0.642(3) 1 calc PR A 1
H26B H 0.2999 0.7345 1.0077 0.050 Uiso 0.642(3) 1 calc PR A 1
H26C H 0.3847 0.8478 1.0308 0.050 Uiso 0.642(3) 1 calc PR A 1
C27 C 0.5325(3) 0.8736(2) 0.93183(16) 0.0340(10) Uani 0.642(3) 1 d P A 1
H27A H 0.5268 0.9387 0.9613 0.051 Uiso 0.642(3) 1 calc PR A 1
H27B H 0.5472 0.8915 0.8874 0.051 Uiso 0.642(3) 1 calc PR A 1
H27C H 0.6040 0.8404 0.9463 0.051 Uiso 0.642(3) 1 calc PR A 1
C25B C 0.4491(6) 0.8962(4) 0.8978(3) 0.0297(17) Uani 0.358(3) 1 d P A 2
H25D H 0.4383 0.9602 0.9271 0.045 Uiso 0.358(3) 1 calc PR A 2
H25E H 0.3963 0.8922 0.8580 0.045 Uiso 0.358(3) 1 calc PR A 2
H25F H 0.5397 0.8993 0.8865 0.045 Uiso 0.358(3) 1 calc PR A 2
C26B C 0.2636(5) 0.8048(4) 0.9521(3) 0.039(2) Uani 0.358(3) 1 d P A 2
H26D H 0.2610 0.8741 0.9776 0.058 Uiso 0.358(3) 1 calc PR A 2
H26E H 0.2315 0.7479 0.9782 0.058 Uiso 0.358(3) 1 calc PR A 2
H26F H 0.2094 0.7981 0.9124 0.058 Uiso 0.358(3) 1 calc PR A 2
C27B C 0.4888(7) 0.8035(4) 0.9933(3) 0.044(2) Uani 0.358(3) 1 d P A 2
H27D H 0.4797 0.8687 1.0219 0.065 Uiso 0.358(3) 1 calc PR A 2
H27E H 0.5790 0.8053 0.9813 0.065 Uiso 0.358(3) 1 calc PR A 2
H27F H 0.4618 0.7416 1.0163 0.065 Uiso 0.358(3) 1 calc PR A 2
C28 C 0.57891(16) 0.58540(12) 0.73362(8) 0.0165(4) Uani 1 1 d . . .
C29 C 0.68570(17) 0.52280(14) 0.75003(9) 0.0328(5) Uani 1 1 d . . .
H29A H 0.6472 0.4523 0.7602 0.049 Uiso 1 1 calc R . .
H29B H 0.7367 0.5612 0.7879 0.049 Uiso 1 1 calc R . .
H29C H 0.7414 0.5149 0.7125 0.049 Uiso 1 1 calc R . .
C30 C 0.50419(16) 0.52607(13) 0.67314(8) 0.0261(5) Uani 1 1 d . . .
H30A H 0.5633 0.5174 0.6371 0.039 Uiso 1 1 calc R . .
H30B H 0.4381 0.5668 0.6607 0.039 Uiso 1 1 calc R . .
H30C H 0.4631 0.4559 0.6827 0.039 Uiso 1 1 calc R . .
C31 C 0.64147(18) 0.69478(12) 0.71708(9) 0.0331(5) Uani 1 1 d . . .
H31A H 0.6971 0.6854 0.6797 0.050 Uiso 1 1 calc R . .
H31B H 0.6929 0.7332 0.7548 0.050 Uiso 1 1 calc R . .
H31C H 0.5743 0.7356 0.7062 0.050 Uiso 1 1 calc R . .
C32 C 0.17136(15) 0.32411(12) 0.69230(8) 0.0149(4) Uani 1 1 d . . .
C33 C 0.20498(15) 0.30535(13) 0.62781(8) 0.0176(4) Uani 1 1 d . . .
H33 H 0.2255 0.2377 0.6112 0.021 Uiso 1 1 calc R . .
C34 C 0.20907(15) 0.38521(13) 0.58655(8) 0.0175(4) Uani 1 1 d . . .
C35 C 0.18065(15) 0.48324(13) 0.61317(8) 0.0180(4) Uani 1 1 d . . .
H35 H 0.1828 0.5378 0.5857 0.022 Uiso 1 1 calc R . .
C36 C 0.14901(15) 0.50580(12) 0.67826(8) 0.0166(4) Uani 1 1 d . . .
C37 C 0.14444(15) 0.42375(12) 0.71736(8) 0.0160(4) Uani 1 1 d . . .
H37 H 0.1225 0.4363 0.7619 0.019 Uiso 1 1 calc R . .
C38 C 0.24640(17) 0.36101(13) 0.51520(8) 0.0216(4) Uani 1 1 d . . .
C39 C 0.15292(17) 0.26589(13) 0.48124(8) 0.0290(5) Uani 1 1 d . . .
H39A H 0.1781 0.2498 0.4359 0.044 Uiso 1 1 calc R . .
H39B H 0.0654 0.2834 0.4818 0.044 Uiso 1 1 calc R . .
H39C H 0.1556 0.2037 0.5043 0.044 Uiso 1 1 calc R . .
C40 C 0.23926(18) 0.45620(13) 0.47686(8) 0.0319(5) Uani 1 1 d . . .
H40A H 0.3021 0.5171 0.4956 0.048 Uiso 1 1 calc R . .
H40B H 0.1526 0.4754 0.4796 0.048 Uiso 1 1 calc R . .
H40C H 0.2586 0.4367 0.4310 0.048 Uiso 1 1 calc R . .
C41 C 0.38382(17) 0.33501(14) 0.51275(9) 0.0340(5) Uani 1 1 d . . .
H41A H 0.4435 0.3963 0.5337 0.051 Uiso 1 1 calc R . .
H41B H 0.4070 0.3188 0.4672 0.051 Uiso 1 1 calc R . .
H41C H 0.3889 0.2733 0.5359 0.051 Uiso 1 1 calc R . .
C42 C 0.11802(16) 0.61609(13) 0.70436(8) 0.0200(4) Uani 1 1 d . . .
C43 C 0.07968(18) 0.62221(13) 0.77602(8) 0.0299(5) Uani 1 1 d . . .
H43A H 0.0023 0.5704 0.7802 0.045 Uiso 1 1 calc R . .
H43B H 0.0621 0.6940 0.7911 0.045 Uiso 1 1 calc R . .
H43C H 0.1501 0.6061 0.8027 0.045 Uiso 1 1 calc R . .
C44 C 0.00706(16) 0.64170(13) 0.66341(9) 0.0257(5) Uani 1 1 d . . .
H44A H 0.0334 0.6440 0.6181 0.039 Uiso 1 1 calc R . .
H44B H -0.0151 0.7109 0.6811 0.039 Uiso 1 1 calc R . .
H44C H -0.0680 0.5865 0.6648 0.039 Uiso 1 1 calc R . .
C45 C 0.23630(17) 0.70161(12) 0.69924(9) 0.0301(5) Uani 1 1 d . . .
H45A H 0.3071 0.6881 0.7267 0.045 Uiso 1 1 calc R . .
H45B H 0.2142 0.7721 0.7140 0.045 Uiso 1 1 calc R . .
H45C H 0.2628 0.6990 0.6537 0.045 Uiso 1 1 calc R . .
C46 C 0.20303(17) 0.11205(12) 0.88625(9) 0.0243(4) Uani 1 1 d . . .
H46A H 0.2722 0.0687 0.8760 0.029 Uiso 1 1 calc R . .
H46B H 0.2159 0.1420 0.9328 0.029 Uiso 1 1 calc R . .
C47 C 0.07922(17) 0.03717(13) 0.88083(9) 0.0222(4) Uani 1 1 d . . .
C48 C -0.01973(18) 0.05005(13) 0.92430(9) 0.0286(5) Uani 1 1 d . . .
H48 H -0.0078 0.1070 0.9589 0.034 Uiso 1 1 calc R . .
C49 C -0.13518(19) -0.01919(14) 0.91763(10) 0.0362(5) Uani 1 1 d . . .
H49 H -0.2012 -0.0095 0.9479 0.043 Uiso 1 1 calc R . .
C50 C -0.15516(19) -0.10189(14) 0.86760(10) 0.0349(5) Uani 1 1 d . . .
H50 H -0.2345 -0.1490 0.8632 0.042 Uiso 1 1 calc R . .
C51 C -0.05876(19) -0.11556(14) 0.82396(10) 0.0327(5) Uani 1 1 d . . .
H51 H -0.0718 -0.1722 0.7892 0.039 Uiso 1 1 calc R . .
C52 C 0.05671(18) -0.04701(13) 0.83067(9) 0.0273(5) Uani 1 1 d . . .
H52 H 0.1223 -0.0576 0.8003 0.033 Uiso 1 1 calc R . .
C53 C 0.45221(15) 0.22985(13) 0.81352(9) 0.0225(4) Uani 1 1 d . . .
H53A H 0.5022 0.2984 0.8048 0.027 Uiso 1 1 calc R . .
H53B H 0.4870 0.2111 0.8546 0.027 Uiso 1 1 calc R . .
C54 C 0.46908(16) 0.14753(14) 0.76008(10) 0.0277(5) Uani 1 1 d . . .
C55 C 0.46607(19) 0.04108(15) 0.77002(12) 0.0480(7) Uani 1 1 d . . .
H55 H 0.4575 0.0220 0.8130 0.058 Uiso 1 1 calc R . .
C56 C 0.4753(2) -0.03747(19) 0.71822(16) 0.0736(10) Uani 1 1 d . . .
H56 H 0.4712 -0.1093 0.7264 0.088 Uiso 1 1 calc R . .
C57 C 0.4905(2) -0.0128(2) 0.65544(16) 0.0825(11) Uani 1 1 d . . .
H57 H 0.4971 -0.0666 0.6202 0.099 Uiso 1 1 calc R . .
C58 C 0.4957(2) 0.0917(2) 0.64503(12) 0.0651(8) Uani 1 1 d . . .
H58 H 0.5074 0.1104 0.6021 0.078 Uiso 1 1 calc R . .
C59 C 0.48425(19) 0.16955(17) 0.69587(11) 0.0404(6) Uani 1 1 d . . .
H59 H 0.4868 0.2408 0.6868 0.048 Uiso 1 1 calc R . .
C61 C 0.8152(2) 0.32688(14) 0.62507(10) 0.0492(6) Uani 1 1 d . . .
H61A H 0.8682 0.3837 0.6053 0.074 Uiso 1 1 calc R . .
H61B H 0.8456 0.3269 0.6701 0.074 Uiso 1 1 calc R . .
H61C H 0.7253 0.3388 0.6250 0.074 Uiso 1 1 calc R . .
C62 C 0.8251(2) 0.21990(16) 0.58586(10) 0.0447(6) Uani 1 1 d . . .
H62A H 0.9163 0.2093 0.5845 0.054 Uiso 1 1 calc R . .
H62B H 0.7766 0.1622 0.6077 0.054 Uiso 1 1 calc R . .
C63 C 0.7721(2) 0.21388(16) 0.51685(11) 0.0513(7) Uani 1 1 d . . .
H63A H 0.6793 0.2191 0.5182 0.062 Uiso 1 1 calc R . .
H63B H 0.8161 0.2749 0.4962 0.062 Uiso 1 1 calc R . .
C64 C 0.7906(2) 0.11114(16) 0.47598(11) 0.0544(7) Uani 1 1 d . . .
H64A H 0.7624 0.1145 0.4305 0.065 Uiso 1 1 calc R . .
H64B H 0.8837 0.1066 0.4756 0.065 Uiso 1 1 calc R . .
C65 C 0.7206(2) 0.01083(16) 0.49791(11) 0.0645(8) Uani 1 1 d . . .
H65A H 0.7531 0.0028 0.5414 0.097 Uiso 1 1 calc R . .
H65B H 0.7347 -0.0504 0.4670 0.097 Uiso 1 1 calc R . .
H65C H 0.6283 0.0147 0.4996 0.097 Uiso 1 1 calc R . .

loop_
_atom_site_aniso_label
_atom_site_aniso_U_11
_atom_site_aniso_U_22
_atom_site_aniso_U_33
_atom_site_aniso_U_23
_atom_site_aniso_U_13
_atom_site_aniso_U_12
Zr1 0.01348(9) 0.01432(9) 0.01444(9) 0.00199(7) -0.00102(7) 0.00070(7)
N1 0.0140(8) 0.0150(7) 0.0124(8) 0.0022(6) 0.0019(6) -0.0015(6)
N2 0.0151(8) 0.0120(7) 0.0131(8) 0.0051(6) -0.0004(6) -0.0008(6)
N3 0.0156(8) 0.0156(7) 0.0128(8) 0.0017(6) -0.0001(6) 0.0002(6)
C1 0.0176(9) 0.0099(9) 0.0142(9) 0.0004(7) -0.0002(8) 0.0011(7)
C2 0.0162(9) 0.0153(9) 0.0210(10) 0.0014(8) -0.0014(8) 0.0018(7)
C3 0.0263(11) 0.0197(10) 0.0164(10) 0.0017(8) -0.0084(8) 0.0051(8)
C4 0.0322(11) 0.0222(10) 0.0134(10) 0.0047(8) 0.0016(9) 0.0027(9)
C5 0.0212(10) 0.0208(10) 0.0162(10) 0.0026(8) 0.0035(8) -0.0010(8)
C6 0.0171(9) 0.0109(9) 0.0131(9) 0.0018(7) -0.0002(8) 0.0004(7)
C7 0.0158(9) 0.0128(9) 0.0140(10) 0.0061(8) 0.0025(8) -0.0019(7)
C8 0.0179(10) 0.0189(9) 0.0182(10) 0.0007(8) 0.0041(8) -0.0002(8)
C9 0.0135(10) 0.0262(11) 0.0279(12) 0.0038(9) 0.0027(8) 0.0042(8)
C10 0.0154(9) 0.0215(10) 0.0219(11) 0.0048(8) -0.0029(8) -0.0007(8)
C11 0.0159(9) 0.0140(9) 0.0143(10) 0.0064(8) -0.0009(8) -0.0021(7)
C12 0.0189(10) 0.0144(9) 0.0146(10) 0.0049(8) -0.0043(8) 0.0015(7)
C13 0.0223(10) 0.0220(10) 0.0195(10) 0.0043(8) -0.0032(8) -0.0008(8)
C14 0.0328(12) 0.0206(10) 0.0242(11) 0.0010(9) -0.0057(9) -0.0068(9)
C15 0.0434(13) 0.0186(10) 0.0224(11) -0.0043(9) 0.0015(10) -0.0001(9)
C16 0.0291(11) 0.0218(10) 0.0203(11) 0.0024(9) 0.0034(9) 0.0036(9)
C17 0.0214(10) 0.0150(9) 0.0129(9) 0.0033(8) -0.0040(8) 0.0019(8)
C18 0.0104(9) 0.0158(9) 0.0137(9) 0.0021(8) -0.0022(7) 0.0004(7)
C19 0.0126(9) 0.0188(9) 0.0098(9) 0.0011(7) 0.0017(7) 0.0018(7)
C20 0.0130(9) 0.0154(9) 0.0127(9) 0.0016(7) -0.0014(7) 0.0033(7)
C21 0.0138(9) 0.0157(9) 0.0162(10) 0.0053(8) -0.0004(8) -0.0019(7)
C22 0.0113(9) 0.0195(9) 0.0113(9) 0.0024(8) -0.0013(7) 0.0014(7)
C23 0.0142(9) 0.0159(9) 0.0139(9) -0.0016(8) -0.0011(7) 0.0009(7)
C24 0.0208(10) 0.0151(9) 0.0157(10) 0.0018(8) 0.0038(8) 0.0005(8)
C25 0.040(2) 0.0257(19) 0.035(2) -0.0034(16) 0.0018(17) 0.0133(16)
C26 0.058(3) 0.0207(18) 0.0188(18) -0.0001(14) 0.0074(18) 0.0032(17)
C27 0.037(2) 0.0225(18) 0.035(2) -0.0117(16) 0.0115(17) -0.0074(15)
C25B 0.044(4) 0.014(3) 0.032(4) 0.001(3) 0.012(3) 0.006(3)
C26B 0.040(4) 0.018(3) 0.058(5) -0.004(3) 0.022(4) 0.005(3)
C27B 0.082(6) 0.015(3) 0.034(4) -0.008(3) -0.015(4) 0.015(4)
C28 0.0143(9) 0.0189(9) 0.0148(10) 0.0003(8) 0.0033(8) -0.0006(7)
C29 0.0226(11) 0.0541(13) 0.0245(12) 0.0076(10) 0.0071(9) 0.0118(10)
C30 0.0228(11) 0.0366(11) 0.0157(10) -0.0005(9) 0.0052(9) -0.0029(9)
C31 0.0406(13) 0.0276(11) 0.0263(12) -0.0018(9) 0.0198(10) -0.0075(9)
C32 0.0101(9) 0.0197(9) 0.0135(9) 0.0026(8) -0.0018(7) -0.0019(7)
C33 0.0150(9) 0.0189(9) 0.0172(10) -0.0014(8) 0.0012(8) 0.0001(7)
C34 0.0137(9) 0.0230(10) 0.0140(10) 0.0017(8) -0.0006(8) -0.0025(8)
C35 0.0152(9) 0.0216(10) 0.0170(10) 0.0069(8) -0.0028(8) -0.0012(8)
C36 0.0113(9) 0.0200(10) 0.0178(10) 0.0019(8) -0.0025(8) 0.0011(7)
C37 0.0130(9) 0.0237(10) 0.0110(9) 0.0018(8) 0.0001(7) 0.0024(7)
C38 0.0233(10) 0.0257(10) 0.0140(10) 0.0020(8) 0.0021(8) -0.0018(8)
C39 0.0370(12) 0.0320(11) 0.0155(11) 0.0009(9) 0.0017(9) -0.0013(9)
C40 0.0426(13) 0.0352(11) 0.0154(11) 0.0049(9) 0.0080(10) -0.0033(10)
C41 0.0303(12) 0.0497(13) 0.0205(11) -0.0002(10) 0.0089(10) 0.0042(10)
C42 0.0211(10) 0.0209(10) 0.0189(10) 0.0034(8) -0.0017(8) 0.0058(8)
C43 0.0435(13) 0.0270(11) 0.0226(12) -0.0011(9) -0.0011(10) 0.0195(10)
C44 0.0243(11) 0.0287(11) 0.0260(11) 0.0057(9) -0.0010(9) 0.0083(9)
C45 0.0288(12) 0.0218(10) 0.0388(13) -0.0011(9) -0.0073(10) 0.0052(9)
C46 0.0291(11) 0.0199(10) 0.0258(11) 0.0077(9) -0.0028(9) 0.0058(8)
C47 0.0308(11) 0.0149(10) 0.0233(11) 0.0105(9) -0.0045(9) 0.0053(8)
C48 0.0401(13) 0.0176(10) 0.0257(12) 0.0020(9) 0.0027(10) -0.0029(9)
C49 0.0369(13) 0.0288(12) 0.0405(14) 0.0040(10) 0.0086(11) -0.0022(10)
C50 0.0349(13) 0.0186(11) 0.0480(15) 0.0028(10) -0.0086(11) -0.0041(9)
C51 0.0435(14) 0.0174(11) 0.0365(13) -0.0028(9) -0.0124(11) 0.0078(10)
C52 0.0359(12) 0.0209(10) 0.0276(12) 0.0050(9) -0.0019(10) 0.0110(9)
C53 0.0156(10) 0.0225(10) 0.0295(12) 0.0053(9) -0.0034(9) 0.0020(8)
C54 0.0102(9) 0.0294(11) 0.0420(14) 0.0001(10) -0.0014(9) 0.0019(8)
C55 0.0357(13) 0.0290(12) 0.080(2) 0.0018(13) 0.0133(13) 0.0102(10)
C56 0.0445(17) 0.0352(15) 0.135(3) -0.0188(18) 0.0243(19) 0.0083(12)
C57 0.0368(16) 0.074(2) 0.117(3) -0.065(2) 0.0107(18) 0.0036(15)
C58 0.0391(15) 0.099(2) 0.0500(18) -0.0291(16) 0.0017(13) 0.0164(16)
C59 0.0286(12) 0.0504(14) 0.0417(15) -0.0036(12) 0.0055(11) 0.0120(11)
C61 0.0609(17) 0.0391(13) 0.0470(16) 0.0061(12) -0.0044(13) 0.0051(12)
C62 0.0396(14) 0.0592(15) 0.0358(14) 0.0114(12) 0.0017(11) 0.0047(12)
C63 0.0494(16) 0.0604(16) 0.0425(16) 0.0071(13) 0.0012(13) 0.0027(13)
C64 0.0474(16) 0.0565(16) 0.0546(17) -0.0079(14) -0.0013(13) 0.0050(13)
C65 0.077(2) 0.0604(17) 0.0513(18) -0.0052(14) -0.0001(15) 0.0056(15)

loop_
_atom_type_symbol
_atom_type_description
_atom_type_scat_dispersion_real
_atom_type_scat_dispersion_imag
_atom_type_scat_source
C C 0.0033 0.0016 'International Tables Vol C Tables 4.2.6.8 and 6.1.1.4'
H H 0.0000 0.0000 'International Tables Vol C Tables 4.2.6.8 and 6.1.1.4'
N N 0.0061 0.0033 'International Tables Vol C Tables 4.2.6.8 and 6.1.1.4'
Zr Zr -2.9673 0.5597 'International Tables Vol C Tables 4.2.6.8 and 6.1.1.4'

loop_
_geom_angle_atom_site_label_1
_geom_angle_atom_site_label_2
_geom_angle_atom_site_label_3
_geom_angle
_geom_angle_publ_flag
N3 Zr1 N1 115.23(5) yes
N3 Zr1 C46 122.10(6) yes
N1 Zr1 C46 117.27(6) yes
N3 Zr1 C53 104.94(6) yes
N1 Zr1 C53 96.62(6) yes
C46 Zr1 C53 91.72(6) yes
N3 Zr1 N2 80.03(5) yes
N1 Zr1 N2 82.37(5) yes
C46 Zr1 N2 84.28(5) yes
C53 Zr1 N2 174.82(6) yes
N3 Zr1 C1 134.40(5) yes
N1 Zr1 C1 28.62(4) yes
C46 Zr1 C1 89.59(5) yes
C53 Zr1 C1 105.92(6) yes
N2 Zr1 C1 70.84(5) yes
C18 N1 C1 117.95(13) ?
C18 N1 Zr1 133.52(10) ?
C1 N1 Zr1 107.18(9) ?
C11 N2 C7 119.67(15) ?
C11 N2 Zr1 121.50(11) ?
C7 N2 Zr1 117.32(11) ?
C17 N3 C32 115.51(13) ?
C17 N3 Zr1 112.93(9) ?
C32 N3 Zr1 128.95(10) ?
C2 C1 C6 118.91(15) ?
C2 C1 N1 120.68(15) ?
C6 C1 N1 120.26(15) ?
C2 C1 Zr1 126.65(11) ?
C6 C1 Zr1 94.98(10) ?
N1 C1 Zr1 44.20(7) ?
C3 C2 C1 121.97(16) ?
C2 C3 C4 119.25(17) ?
C5 C4 C3 119.94(16) ?
C4 C5 C6 121.66(16) ?
C1 C6 C5 118.27(16) ?
C1 C6 C7 123.83(14) ?
C5 C6 C7 117.87(15) ?
N2 C7 C8 121.34(16) ?
N2 C7 C6 117.23(15) ?
C8 C7 C6 121.34(16) ?
C9 C8 C7 119.08(17) ?
C8 C9 C10 119.76(17) ?
C9 C10 C11 119.27(17) ?
N2 C11 C10 120.75(16) ?
N2 C11 C12 118.04(15) ?
C10 C11 C12 121.11(16) ?
C13 C12 C17 118.51(16) ?
C13 C12 C11 118.43(15) ?
C17 C12 C11 123.02(15) ?
C14 C13 C12 121.10(17) ?
C13 C14 C15 120.19(17) ?
C14 C15 C16 119.76(18) ?
C17 C16 C15 120.81(17) ?
C16 C17 C12 119.51(15) ?
C16 C17 N3 121.15(15) ?
C12 C17 N3 119.34(15) ?
C23 C18 C19 118.61(14) ?
C23 C18 N1 118.50(15) ?
C19 C18 N1 122.84(14) ?
C20 C19 C18 121.48(14) ?
C19 C20 C21 118.00(15) ?
C19 C20 C24 120.18(14) ?
C21 C20 C24 121.81(13) ?
C22 C21 C20 122.28(14) ?
C21 C22 C23 117.88(15) ?
C21 C22 C28 123.74(14) ?
C23 C22 C28 118.23(15) ?
C18 C23 C22 121.73(16) ?
C25 C24 C26 109.5(2) ?
C25 C24 C27B 140.5(3) ?
C26 C24 C27B 43.9(3) ?
C25 C24 C27 110.21(19) ?
C26 C24 C27 106.6(2) ?
C27B C24 C27 66.6(3) ?
C25 C24 C20 107.64(18) ?
C26 C24 C20 111.98(15) ?
C27B C24 C20 110.0(2) ?
C27 C24 C20 110.92(16) ?
C25 C24 C25B 66.0(2) ?
C26 C24 C25B 133.4(3) ?
C27B C24 C25B 108.4(3) ?
C27 C24 C25B 45.9(2) ?
C20 C24 C25B 113.3(2) ?
C25 C24 C26B 43.3(2) ?
C26 C24 C26B 68.5(3) ?
C27B C24 C26B 109.6(4) ?
C27 C24 C26B 135.8(2) ?
C20 C24 C26B 111.3(2) ?
C25B C24 C26B 104.1(3) ?
C30 C28 C29 108.38(14) ?
C30 C28 C31 108.13(13) ?
C29 C28 C31 108.54(14) ?
C30 C28 C22 111.28(13) ?
C29 C28 C22 108.07(13) ?
C31 C28 C22 112.34(14) ?
C33 C32 C37 119.95(14) ?
C33 C32 N3 121.29(15) ?
C37 C32 N3 118.75(14) ?
C32 C33 C34 120.76(16) ?
C35 C34 C33 117.60(16) ?
C35 C34 C38 123.27(14) ?
C33 C34 C38 119.12(15) ?
C34 C35 C36 123.27(15) ?
C35 C36 C37 117.25(16) ?
C35 C36 C42 120.46(14) ?
C37 C36 C42 122.28(15) ?
C32 C37 C36 121.14(15) ?
C41 C38 C34 109.66(15) ?
C41 C38 C39 109.61(15) ?
C34 C38 C39 109.73(13) ?
C41 C38 C40 108.77(14) ?
C34 C38 C40 111.59(15) ?
C39 C38 C40 107.44(15) ?
C36 C42 C44 109.41(14) ?
C36 C42 C43 111.93(13) ?
C44 C42 C43 108.82(15) ?
C36 C42 C45 110.12(14) ?
C44 C42 C45 108.43(13) ?
C43 C42 C45 108.05(15) ?
C47 C46 Zr1 121.77(12) ?
C52 C47 C48 117.40(17) ?
C52 C47 C46 120.86(17) ?
C48 C47 C46 121.72(17) ?
C49 C48 C47 120.84(18) ?
C50 C49 C48 120.67(19) ?
C49 C50 C51 119.32(18) ?
C50 C51 C52 120.16(19) ?
C51 C52 C47 121.60(18) ?
C54 C53 Zr1 112.62(12) ?
C59 C54 C55 115.96(19) ?
C59 C54 C53 122.09(17) ?
C55 C54 C53 121.91(19) ?
C56 C55 C54 121.4(2) ?
C57 C56 C55 121.1(2) ?
C56 C57 C58 118.3(3) ?
C57 C58 C59 121.0(3) ?
C58 C59 C54 122.3(2) ?
C63 C62 C61 111.34(17) ?
C64 C63 C62 111.74(18) ?
C65 C64 C63 115.84(19) ?

loop_
_geom_bond_atom_site_label_1
_geom_bond_atom_site_label_2
_geom_bond_distance
_geom_bond_publ_flag
Zr1 N3 2.0312(13) yes
Zr1 N1 2.0791(13) yes
Zr1 C46 2.2616(14) yes
Zr1 C53 2.3215(16) yes
Zr1 N2 2.3850(13) yes
Zr1 C1 2.8494(16) yes
N1 C18 1.4220(17) ?
N1 C1 1.4287(19) ?
N2 C11 1.354(2) ?
N2 C7 1.355(2) ?
N3 C17 1.4352(19) ?
N3 C32 1.4466(18) ?
C1 C2 1.397(2) ?
C1 C6 1.407(2) ?
C2 C3 1.377(2) ?
C3 C4 1.392(2) ?
C4 C5 1.373(2) ?
C5 C6 1.409(2) ?
C6 C7 1.484(2) ?
C7 C8 1.381(2) ?
C8 C9 1.378(2) ?
C9 C10 1.382(2) ?
C10 C11 1.387(2) ?
C11 C12 1.483(2) ?
C12 C13 1.401(2) ?
C12 C17 1.410(2) ?
C13 C14 1.375(2) ?
C14 C15 1.382(2) ?
C15 C16 1.389(2) ?
C16 C17 1.387(2) ?
C18 C23 1.392(2) ?
C18 C19 1.393(2) ?
C19 C20 1.3934(19) ?
C20 C21 1.398(2) ?
C20 C24 1.529(2) ?
C21 C22 1.387(2) ?
C22 C23 1.3963(19) ?
C22 C28 1.538(2) ?
C24 C25 1.508(3) ?
C24 C26 1.535(3) ?
C24 C27B 1.503(6) ?
C24 C27 1.539(3) ?
C24 C25B 1.560(5) ?
C24 C26B 1.572(5) ?
C28 C30 1.525(2) ?
C28 C29 1.534(2) ?
C28 C31 1.5339(19) ?
C32 C33 1.382(2) ?
C32 C37 1.389(2) ?
C33 C34 1.404(2) ?
C34 C35 1.385(2) ?
C34 C38 1.535(2) ?
C35 C36 1.393(2) ?
C36 C37 1.3962(19) ?
C36 C42 1.533(2) ?
C38 C41 1.532(2) ?
C38 C39 1.536(2) ?
C38 C40 1.542(2) ?
C42 C44 1.533(2) ?
C42 C43 1.532(2) ?
C42 C45 1.542(2) ?
C46 C47 1.490(2) ?
C47 C52 1.392(2) ?
C47 C48 1.396(2) ?
C48 C49 1.386(2) ?
C49 C50 1.377(3) ?
C50 C51 1.379(2) ?
C51 C52 1.382(2) ?
C53 C54 1.462(2) ?
C54 C59 1.393(3) ?
C54 C55 1.399(2) ?
C55 C56 1.391(3) ?
C56 C57 1.375(3) ?
C57 C58 1.374(3) ?
C58 C59 1.377(3) ?
C61 C62 1.523(3) ?
C62 C63 1.513(3) ?
C63 C64 1.514(3) ?
C64 C65 1.503(2) ?
